data_2004072
loop_
_publ_author_name
'Handelsman-Benory, E.'
'Botoshansky, M.'
'Kaftory, M.'

_publ_section_title
;
 Hydrogen Bonding in Glycyl-glycyl-glycine Methyl Ester Hydrochloride
;
_journal_issue 11
_journal_name_full 'Acta Crystallographica Section C'
_journal_page_first 2362
_journal_page_last 2364
_journal_paper_doi 10.1107/S0108270195005646
_journal_volume 51
_journal_year 1995
_chemical_formula_sum 'C7 H14 Cl N3 O4'
_chemical_formula_weight 239.66
_chemical_melting_point 469.15
_chemical_name_common 'diglycyl-glycine methyl ester hydrochloride'
_chemical_name_systematic ?
_space_group_IT_number 14
_symmetry_cell_setting monoclinic
_symmetry_space_group_name_Hall '-P 2ybc'
_symmetry_space_group_name_H-M 'P 1 21/c 1'
_cell_angle_alpha 90.00
_cell_angle_beta 107.50(2)
_cell_angle_gamma 90.00
_cell_formula_units_Z 4
_cell_length_a 15.011(8)
_cell_length_b 8.862(4)
_cell_length_c 9.068(4)
_cell_measurement_reflns_used 25
_cell_measurement_temperature 293(2)
_cell_measurement_theta_max 12.8
_cell_measurement_theta_min 2.8
_cell_volume 1150.5(10)
_computing_structure_refinement 'SHELXL93 (Sheldrick, 1993)'
_computing_structure_solution 'SHELXS86 (Sheldrick, 1990)'
_diffrn_ambient_temperature 293(2)
_diffrn_measurement_device 'Philips PW-1100'
_diffrn_measurement_method \w/2\q
_diffrn_radiation_monochromator graphite
_diffrn_radiation_source 'fine-focus sealed tube'
_diffrn_radiation_type MoK\a
_diffrn_radiation_wavelength 0.71069
_diffrn_reflns_av_R_equivalents 0.0488
_diffrn_reflns_av_sigmaI/netI 0.0682
_diffrn_reflns_limit_h_max 16
_diffrn_reflns_limit_h_min -17
_diffrn_reflns_limit_k_max 10
_diffrn_reflns_limit_k_min 0
_diffrn_reflns_limit_l_max 10
_diffrn_reflns_limit_l_min 0
_diffrn_reflns_number 1925
_diffrn_reflns_theta_max 23.99
_diffrn_reflns_theta_min 2.70
_diffrn_standards_decay_% 3
_diffrn_standards_interval_time 120
_diffrn_standards_number 3
_exptl_absorpt_coefficient_mu 0.332
_exptl_absorpt_correction_type none
_exptl_crystal_colour colorless
_exptl_crystal_density_diffrn 1.384
_exptl_crystal_density_meas ?
_exptl_crystal_description Plate
_exptl_crystal_F_000 504
_exptl_crystal_size_max 0.3
_exptl_crystal_size_mid 0.3
_exptl_crystal_size_min 0.1
_refine_diff_density_max 0.223
_refine_diff_density_min -0.202
_refine_ls_extinction_method none
_refine_ls_goodness_of_fit_all 1.045
_refine_ls_goodness_of_fit_obs 1.080
_refine_ls_hydrogen_treatment 'H atoms were refined isotropically'
_refine_ls_matrix_type full
_refine_ls_number_parameters 192
_refine_ls_number_reflns 1806
_refine_ls_number_restraints 0
_refine_ls_restrained_S_all 1.045
_refine_ls_restrained_S_obs 1.080
_refine_ls_R_factor_all 0.0646
_refine_ls_R_factor_obs 0.0484
_refine_ls_shift/esd_max -0.745
_refine_ls_shift/esd_mean 0.054
_refine_ls_structure_factor_coef Fsqd
_refine_ls_weighting_scheme
;
calc w = 1/[\s^2^(F~o~^2^) + (0.1000P)^2^]
where P = (F~o~^2^ + 2F~c~^2^)/3
;
_refine_ls_wR_factor_all 0.1541
_refine_ls_wR_factor_obs 0.1394
_reflns_number_observed 1421
_reflns_number_total 1806
_reflns_observed_criterion >2sigma(I)
_cod_data_source_file ab1258.cif
_cod_data_source_block eidit
_cod_depositor_comments
;
The following automatic conversions were performed:
'_symmetry_cell_setting' value 'Monoclinic' changed to 'monoclinic'
according to '/home/saulius/struct/CIF-dictionaries/cif_core.dic'
dictionary named 'cif_core.dic' version 2.4.1 from 2010-06-29.

Automatic conversion script
Id: cif_fix_enum 1527 2010-12-29 10:47:43Z saulius 

The following automatic conversions were performed:

'_chemical_melting_point' value '196 C' was changed to '469.15' - it
was converted from degrees Celsius(C) to
Kelvins(K).

'_symmetry_cell_setting' value 'Monoclinic' changed to
'monoclinic' according to
/home/saulius/struct/CIF-dictionaries/cif_core.dic dictionary named
'cif_core.dic' version 2.4.1 from 2010-06-29.

Automatic conversion script
Id: cif_fix_values 1715 2011-07-08 13:25:40Z adriana 

The following automatic conversions were performed:

'_exptl_crystal_density_meas' value 'none' was changed to '?' - the
value is perceived as not measured.

Automatic conversion script
Id: cif_fix_values 3008 2015-01-20 13:52:24Z robertas 
;
_cod_original_cell_volume 1150.5(4)
_cod_original_sg_symbol_H-M 'P 21/c'
_cod_database_code 2004072

loop_
_symmetry_equiv_pos_as_xyz
'x, y, z'
'x, -y+1/2, z+1/2'
'-x, -y, -z'
'-x, y-1/2, -z-1/2'

loop_
_atom_site_aniso_label
_atom_site_aniso_U_11
_atom_site_aniso_U_22
_atom_site_aniso_U_33
_atom_site_aniso_U_12
_atom_site_aniso_U_13
_atom_site_aniso_U_23
Cl1 0.0590(10) 0.0430(10) 0.0550(10) -0.0040(10) 0.0200(10) 0.0040(10)
O1 0.080(2) 0.098(2) 0.076(2) -0.013(2) 0.026(2) -0.013(2)
O2 0.070(2) 0.086(2) 0.134(3) -0.032(2) 0.036(2) -0.004(2)
O3 0.0590(10) 0.0310(10) 0.0570(10) 0.0030(10) 0.0250(10) 0.0030(10)
O4 0.0550(10) 0.0310(10) 0.071(2) 0.0050(10) 0.0280(10) 0.0090(10)
N1 0.057(2) 0.034(2) 0.069(2) 0.0010(10) 0.033(2) 0.0000(10)
N2 0.058(2) 0.024(2) 0.075(2) 0.0020(10) 0.034(2) -0.0020(10)
N3 0.048(2) 0.034(2) 0.052(2) -0.0010(10) 0.0220(10) -0.0010(10)
C1 0.043(2) 0.046(2) 0.083(3) 0.0040(10) 0.024(2) 0.005(2)
C2 0.058(2) 0.055(2) 0.065(2) 0.002(2) 0.034(2) 0.007(2)
C3 0.044(2) 0.034(2) 0.0360(10) -0.0040(10) 0.0140(10) -0.0050(10)
C4 0.049(2) 0.030(2) 0.057(2) -0.0020(10) 0.021(2) -0.001(2)
C5 0.047(2) 0.0250(10) 0.0330(10) -0.0020(10) 0.0100(10) 0.0020(10)
C6 0.048(2) 0.032(2) 0.048(2) -0.0010(10) 0.018(2) 0.001(2)
C7 0.073(4) 0.106(5) 0.229(10) -0.025(4) 0.036(5) -0.043(6)

loop_
_atom_site_label
_atom_site_occupancy
_atom_site_fract_x
_atom_site_fract_y
_atom_site_fract_z
_atom_site_U_iso_or_equiv
_atom_site_thermal_displace_type
_atom_site_calc_flag
_atom_site_type_symbol
Cl1 1 0.2157(1) 0.0875(1) 0.3753(1) 0.052(1) Uani d Cl
O1 1 0.8448(2) 0.4361(4) 0.7673(4) 0.084(1) Uani d O
O2 1 0.9236(2) 0.5259(4) 0.6148(5) 0.095(1) Uani d O
O3 1 0.6372(2) 0.4483(2) 0.5403(3) 0.047(1) Uani d O
O4 1 0.4635(2) 0.0496(2) 0.6888(3) 0.050(1) Uani d O
N1 1 0.7355(2) 0.2605(3) 0.5288(4) 0.050(1) Uani d N
N2 1 0.5189(2) 0.2664(3) 0.6281(4) 0.049(1) Uani d N
N3 1 0.3067(2) 0.1741(3) 0.7209(4) 0.043(1) Uani d N
C1 1 0.8598(2) 0.4416(4) 0.6448(5) 0.056(1) Uani d C
C2 1 0.8068(3) 0.3573(5) 0.5041(5) 0.056(1) Uani d C
C3 1 0.6598(2) 0.3144(3) 0.5558(3) 0.038(1) Uani d C
C4 1 0.6007(2) 0.1986(3) 0.6029(4) 0.044(1) Uani d C
C5 1 0.4588(2) 0.1866(3) 0.6752(3) 0.035(1) Uani d C
C6 1 0.3823(2) 0.2757(3) 0.7105(4) 0.042(1) Uani d C
C7 1 0.9801(4) 0.6212(10) 0.7402(14) 0.138(3) Uani d C
HN1 1 0.746(2) 0.174(4) 0.542(4) 0.043(9) Uiso d H
HN2 1 0.517(3) 0.343(5) 0.632(5) 0.066(14) Uiso d H
H1N3 1 0.322(2) 0.089(4) 0.780(4) 0.052(10) Uiso d H
H2N3 1 0.265(3) 0.214(5) 0.759(5) 0.064(11) Uiso d H
H3N3 1 0.272(2) 0.126(4) 0.628(5) 0.053(10) Uiso d H
H1C2 1 0.781(2) 0.425(4) 0.424(4) 0.054(10) Uiso d H
H2C2 1 0.848(3) 0.300(5) 0.468(5) 0.086(14) Uiso d H
H1C4 1 0.586(3) 0.113(5) 0.519(5) 0.073(12) Uiso d H
H2C4 1 0.632(3) 0.142(4) 0.687(5) 0.064(11) Uiso d H
H1C6 1 0.355(3) 0.340(5) 0.630(5) 0.064(11) Uiso d H
H2C6 1 0.405(2) 0.328(4) 0.807(4) 0.042(8) Uiso d H
H1C7 1 1.020(8) 0.543(13) 0.843(12) 0.240(47) Uiso d H
H2C7 1 1.030(6) 0.622(11) 0.737(12) 0.153(37) Uiso d H
H3C7 1 0.948(5) 0.701(9) 0.808(9) 0.172(28) Uiso d H

loop_
_atom_type_symbol
_atom_type_description
_atom_type_scat_dispersion_real
_atom_type_scat_dispersion_imag
_atom_type_scat_source
Cl Cl 0.1484 0.1585 'International Tables Vol C Tables 4.2.6.8 and 6.1.1.4'
O O 0.0106 0.0060 'International Tables Vol C Tables 4.2.6.8 and 6.1.1.4'
N N 0.0061 0.0033 'International Tables Vol C Tables 4.2.6.8 and 6.1.1.4'
C C 0.0033 0.0016 'International Tables Vol C Tables 4.2.6.8 and 6.1.1.4'
H H 0.0000 0.0000 'International Tables Vol C Tables 4.2.6.8 and 6.1.1.4'

loop_
_geom_angle_atom_site_label_1
_geom_angle_atom_site_label_2
_geom_angle_atom_site_label_3
_geom_angle
_geom_angle_publ_flag
C1 O2 C7 117.2(5) yes
C3 N1 C2 122.2(3) yes
C3 N1 HN1 119.(2) ?
C2 N1 HN1 118.(2) ?
C5 N2 C4 121.7(3) yes
C5 N2 HN2 118.(3) ?
C4 N2 HN2 119.(3) ?
C6 N3 H1N3 119.(2) ?
C6 N3 H2N3 116.(3) ?
H1N3 N3 H2N3 101.(3) ?
C6 N3 H3N3 116.(2) ?
H1N3 N3 H3N3 97.(3) ?
H2N3 N3 H3N3 105.(3) ?
O1 C1 O2 124.8(4) yes
O1 C1 C2 125.0(3) yes
O2 C1 C2 110.2(4) yes
N1 C2 C1 113.4(3) yes
N1 C2 H1C2 110.(2) ?
C1 C2 H1C2 110.(2) ?
N1 C2 H2C2 109.(3) ?
C1 C2 H2C2 110.(3) ?
H1C2 C2 H2C2 104.(4) ?
O3 C3 N1 123.4(3) yes
O3 C3 C4 121.7(3) yes
N1 C3 C4 114.9(3) yes
N2 C4 C3 111.3(3) yes
N2 C4 H1C4 114.(2) ?
C3 C4 H1C4 108.(2) ?
N2 C4 H2C4 110.(2) ?
C3 C4 H2C4 115.(2) ?
H1C4 C4 H2C4 99.(3) ?
O4 C5 N2 123.0(3) yes
O4 C5 C6 121.6(3) yes
N2 C5 C6 115.4(2) yes
N3 C6 C5 110.2(2) yes
N3 C6 H1C6 105.(2) ?
C5 C6 H1C6 110.(2) ?
N3 C6 H2C6 107.7(18) ?
C5 C6 H2C6 111.7(18) ?
H1C6 C6 H2C6 112.(3) ?
O2 C7 H1C7 108.(6) ?
O2 C7 H2C7 109.(8) ?
O2 C7 H3C7 122.(4) ?
H1C7 C7 H2C7 76.(8) ?
H1C7 C7 H3C7 98.(7) ?
H2C7 C7 H3C7 127.(8) ?

loop_
_geom_bond_atom_site_label_1
_geom_bond_atom_site_label_2
_geom_bond_distance
_geom_bond_publ_flag
O1 C1 1.199(5) yes
O2 C1 1.305(4) yes
O2 C7 1.465(9) yes
O3 C3 1.231(3) yes
O4 C5 1.220(3) yes
N1 C3 1.322(4) yes
N1 C2 1.441(4) yes
N1 HN1 0.79(4) ?
N2 C5 1.315(4) yes
N2 C4 1.445(4) yes
N2 HN2 0.68(5) ?
N3 C6 1.473(4) yes
N3 H1N3 0.92(4) ?
N3 H2N3 0.88(4) ?
N3 H3N3 0.95(4) ?
C1 C2 1.487(6) yes
C2 H1C2 0.93(4) ?
C2 H2C2 0.93(5) ?
C3 C4 1.500(4) yes
C4 H1C4 1.05(4) ?
C4 H2C4 0.92(4) ?
C5 C6 1.506(4) yes
C6 H1C6 0.92(4) ?
C6 H2C6 0.96(3) ?
C7 H1C7 1.17(11) ?
C7 H2C7 0.76(8) ?
C7 H3C7 1.14(8) ?

loop_
_geom_torsion_atom_site_label_1
_geom_torsion_atom_site_label_2
_geom_torsion_atom_site_label_3
_geom_torsion_atom_site_label_4
_geom_torsion
_geom_torsion_publ_flag
C7 O2 C1 O1 -0.5(7) no
C7 O2 C1 C2 177.8(5) no
C3 N1 C2 C1 68.5(5) no
O1 C1 C2 N1 -2.3(6) no
O2 C1 C2 N1 179.5(3) no
C2 N1 C3 O3 10.8(5) no
C2 N1 C3 C4 -170.9(3) no
C5 N2 C4 C3 -177.7(3) no
O3 C3 C4 N2 -1.0(4) no
N1 C3 C4 N2 -179.2(3) no
C4 N2 C5 O4 -6.0(5) no
C4 N2 C5 C6 174.5(3) no
O4 C5 C6 N3 -14.6(4) no
N2 C5 C6 N3 164.9(3) no

loop_
_cod_related_entry_id
_cod_related_entry_database
_cod_related_entry_code
1 ChemSpider 21138705
